data_4518722
loop_
_publ_author_name
'Sobczak, Szymon'
'Ratajczyk, Paulina'
'Katrusiak, Andrzej'

_publ_section_title
;
 Squeezing Out the Catalysts: A Sustainable Approach to Disulfide Bond
 Exchange in Aryl Disulfides
;
_journal_issue 20
_journal_name_full 'ACS Sustainable Chemistry &amp; Engineering'
_journal_page_first 7171
_journal_page_last 7178
_journal_paper_doi 10.1021/acssuschemeng.1c02240
_journal_volume 9
_journal_year 2021
_chemical_formula_moiety 'C14 H14 O2 S2'
_chemical_formula_sum 'C14 H14 O2 S2'
_chemical_formula_weight 278.37
_space_group_crystal_system orthorhombic
_space_group_IT_number 19
_space_group_name_Hall 'P 2ac 2ab'
_space_group_name_H-M_alt 'P 21 21 21'
_atom_sites_solution_hydrogens difmap
_audit_creation_date 2020-09-22
_audit_creation_method
;
Olex2 1.3
(compiled 2020.07.31 svn.rc2a77460 for OlexSys, GUI svn.r6145)
;
_audit_update_record
;
2020-09-23 deposited with the CCDC.	2020-09-24 downloaded from the CCDC.
;
_cell_angle_alpha 90
_cell_angle_beta 90
_cell_angle_gamma 90
_cell_formula_units_Z 4
_cell_length_a 5.9037(2)
_cell_length_b 12.9800(4)
_cell_length_c 17.9041(6)
_cell_measurement_reflns_used 7558
_cell_measurement_temperature 299.4(3)
_cell_measurement_theta_max 75.8310
_cell_measurement_theta_min 2.4530
_cell_volume 1371.99(8)
_computing_cell_refinement 'CrysAlisPro 1.171.40.53 (Rigaku OD, 2019)'
_computing_data_collection 'CrysAlisPro 1.171.40.53 (Rigaku OD, 2019)'
_computing_data_reduction 'CrysAlisPro 1.171.40.53 (Rigaku OD, 2019)'
_computing_molecular_graphics 'Olex2 1.3 (Dolomanov et al., 2009)'
_computing_publication_material 'Olex2 1.3 (Dolomanov et al., 2009)'
_computing_structure_refinement 'SHELXL 2018/1 (Sheldrick, 2015)'
_computing_structure_solution 'SHELXT 2018/2 (Sheldrick, 2018)'
_diffrn_ambient_temperature 299.4(3)
_diffrn_detector 'CCD plate'
_diffrn_detector_area_resol_mean 10.5357
_diffrn_detector_type Atlas
_diffrn_measured_fraction_theta_full 0.778
_diffrn_measured_fraction_theta_max 0.751
_diffrn_measurement_details
;
List of Runs (angles in degrees, time in seconds):

  # Type    Start    End  Width  t~exp~   \w     \q     \k     \f   Frames
#--------------------------------------------------------------------------
  1  \w      6.00  34.00   1.00    6.50    --   40.00  85.00 114.25   28
  2  \w    -97.00  -2.00   1.00    6.50    --  -41.91 125.00   0.00   95
  3  \w     18.00  87.00   1.00    6.50    --   41.91  37.00 -60.00   69
  4  \w    -37.00  24.00   1.00    6.50    --   41.91 -19.00  90.00   61
  5  \w     79.00 105.00   1.00    6.50    --   41.91  37.00-180.00   26
  6  \w     36.00  64.00   1.00    6.50    --   41.91  37.00-180.00   28
  7  \w     20.00  79.00   1.00    6.50    --   41.91  37.00  60.00   59
  8  \w     -8.00  81.00   1.00    6.50    --   41.91 -99.00-150.00   89
  9  \w    -32.00  40.00   1.00    6.50    --   41.91 -37.00-120.00   72
 10  \w     15.00  40.00   1.00    6.50    --   48.00  80.00  18.99   25
 11  \w     14.00  40.00   1.00    6.50    --   48.00  83.00-110.02   26
 12  \w     18.00  43.00   1.00    6.50    --   52.00  81.00  81.65   25
 13  \w     19.00  44.00   1.00    6.50    --   52.00  80.00 -47.73   25
 14  \w     18.00  43.00   1.00    6.50    --   52.00  82.00 171.23   25
 15  \w     28.00  54.00   1.00    6.50    --   60.00  75.00-162.18   26
 16  \w     32.00  57.00   1.00    6.50    --   64.00  77.00  16.29   25
 17  \w    105.00 143.00   1.00    6.50    --   68.00  75.00 103.51   38
 18  \w     37.00  65.00   1.00    6.50    --   68.00  76.00 -47.28   28
 19  \w     37.00  76.00   1.00    6.50    --   68.00  75.00 103.51   39
 20  \w     36.00  62.00   1.00    6.50    --   68.00  76.00 -21.41   26
 21  \w     40.00  75.00   1.00    6.50    --   72.00  76.00-110.88   35
 22  \w     44.00  72.00   1.00    6.50    --   76.00  76.00-153.49   28
 23  \w     44.00 105.00   1.00    6.50    --   76.00  76.00  33.95   61
 24  \w    120.00 148.00   1.00    6.50    --   76.00  47.00 154.70   28
 25  \w     52.00  87.00   1.00    6.50    --   76.00  47.00 154.70   35
 26  \w     83.00 111.00   1.00   12.00    --  111.24  61.00  90.00   28
 27  \w     82.00 108.00   1.00   12.00    --  111.24  61.00-150.00   26
 28  \w     85.00 113.00   1.00   12.00    --  111.24  61.00  30.00   28
 29  \w    125.00 157.00   1.00   12.00    --  111.24 111.00  60.00   32
 30  \w     37.00 111.00   1.00   12.00    --  111.24-111.00 -60.00   74
 31  \w     36.00 113.00   1.00   12.00    --  111.24-111.00  90.00   77
 32  \w     39.00  71.00   1.00   12.00    --  111.24 -61.00-150.00   32
 33  \w     80.00 158.00   1.00   12.00    --  111.24  77.00 -30.00   78
 34  \w     36.00 110.00   1.00   12.00    --  111.24-111.00  30.00   74
 35  \w     36.00 108.00   1.00   12.00    --  111.24 -94.00 120.00   72
 36  \w     79.00 146.00   1.00   12.00    --  111.24  77.00-120.00   67
 37  \w    115.00 158.00   1.00   12.00    --  111.24  77.00-150.00   43
 38  \w     79.00 104.00   1.00   12.00    --  111.24  77.00-150.00   25
 39  \w     29.00  80.00   1.00   12.00    --  111.24 -94.00-180.00   51
 40  \w     30.00  86.00   1.00   12.00    --  111.24 -94.00 -30.00   56
 41  \w    133.00 158.00   1.00   12.00    --  111.24  77.00 -90.00   25
 42  \w     40.00 107.00   1.00   12.00    --  111.24-111.00-120.00   67
 43  \w    133.00 158.00   1.00   12.00    --  111.24  61.00 120.00   25
 44  \w     80.00 107.00   1.00   12.00    --  111.24  77.00 -90.00   27
 45  \w     86.00 115.00   1.00   12.00    --  111.24  61.00 120.00   29
 46  \w     83.00 115.00   1.00   12.00    --  111.24  61.00 -60.00   32
 47  \w     39.00  71.00   1.00   12.00    --  111.24 -61.00   0.00   32
 48  \w     79.00 156.00   1.00   12.00    --  111.24  77.00  30.00   77
 49  \w     85.00 112.00   1.00   12.00    --  111.24  61.00 150.00   27
 50  \w     83.00 158.00   1.00   12.00    --  111.24  77.00 150.00   75
 51  \w     79.00 157.00   1.00   12.00    --  111.24  77.00 120.00   78
 52  \w     83.00 136.00   1.00   12.00    --  111.24  61.00 -30.00   53
 53  \w     83.00 108.00   1.00   12.00    --  111.24  61.00   0.00   25
 54  \w     39.00  64.00   1.00   12.00    --  111.24 -61.00  60.00   25
 55  \w     82.00 157.00   1.00   12.00    --  111.24  64.00-170.00   75
 56  \w     85.00 110.00   1.00   12.00    --  111.24  61.00-120.00   25
 57  \w    118.00 157.00   1.00   12.00    --  111.24  61.00 -90.00   39
 58  \w     83.00 110.00   1.00   12.00    --  111.24  61.00 -90.00   27
 59  \w    117.00 144.00   1.00   12.00    --  111.24  77.00 -60.00   27
 60  \w     39.00  64.00   1.00   12.00    --  111.24 -61.00 120.00   25
 61  \w    115.00 157.00   1.00   12.00    --  111.24  77.00   0.00   42
 62  \w     80.00 114.00   1.00   12.00    --  111.24  77.00 -60.00   34
 63  \w     80.00 109.00   1.00   12.00    --  111.24  77.00   0.00   29
 64  \w     85.00 152.00   1.00   12.00    --  111.24  61.00  60.00   67
 65  \w    116.00 156.00   1.00   12.00    --  111.24  61.00  90.00   40
;
_diffrn_measurement_device 'four-circle diffractometer'
_diffrn_measurement_device_type 'SuperNova, Single source at offset/far, Atlas'
_diffrn_measurement_method '\w scans'
_diffrn_orient_matrix_type 'CrysAlisPro convention (1999,Acta A55,543-557)'
_diffrn_orient_matrix_UB_11 0.0954978000
_diffrn_orient_matrix_UB_12 -0.0330331000
_diffrn_orient_matrix_UB_13 0.0764003000
_diffrn_orient_matrix_UB_21 -0.0222524000
_diffrn_orient_matrix_UB_22 0.1116239000
_diffrn_orient_matrix_UB_23 0.0283621000
_diffrn_orient_matrix_UB_31 -0.2417265000
_diffrn_orient_matrix_UB_32 -0.0233115000
_diffrn_orient_matrix_UB_33 0.0276297000
_diffrn_radiation_monochromator mirror
_diffrn_radiation_probe x-ray
_diffrn_radiation_type 'Cu K\a'
_diffrn_radiation_wavelength 1.54184
_diffrn_reflns_av_R_equivalents 0.0295
_diffrn_reflns_av_unetI/netI 0.0205
_diffrn_reflns_Laue_measured_fraction_full 0.778
_diffrn_reflns_Laue_measured_fraction_max 0.751
_diffrn_reflns_limit_h_max 6
_diffrn_reflns_limit_h_min -5
_diffrn_reflns_limit_k_max 15
_diffrn_reflns_limit_k_min -15
_diffrn_reflns_limit_l_max 18
_diffrn_reflns_limit_l_min -19
_diffrn_reflns_number 6081
_diffrn_reflns_point_group_measured_fraction_full 0.776
_diffrn_reflns_point_group_measured_fraction_max 0.749
_diffrn_reflns_theta_full 67.684
_diffrn_reflns_theta_max 69.579
_diffrn_reflns_theta_min 4.207
_diffrn_source 'micro-focus sealed X-ray tube'
_diffrn_source_type 'SuperNova (Cu) X-ray Source'
_exptl_absorpt_coefficient_mu 3.445
_exptl_absorpt_correction_T_max 1.000
_exptl_absorpt_correction_T_min 0.735
_exptl_absorpt_correction_type gaussian
_exptl_absorpt_process_details
;
CrysAlisPro 1.171.40.53 (Rigaku Oxford Diffraction, 2019)
Numerical absorption correction based on gaussian integration over
			a multifaceted crystal model
Empirical absorption correction using spherical harmonics,
 implemented in SCALE3 ABSPACK scaling algorithm.
;
_exptl_crystal_colour 'dull colourless'
_exptl_crystal_colour_lustre dull
_exptl_crystal_colour_primary colourless
_exptl_crystal_density_diffrn 1.348
_exptl_crystal_description block
_exptl_crystal_F_000 584
_exptl_crystal_size_max 0.25
_exptl_crystal_size_mid 0.111
_exptl_crystal_size_min 0.043
_refine_diff_density_max 0.114
_refine_diff_density_min -0.183
_refine_diff_density_rms 0.032
_refine_ls_abs_structure_details
;
 Refined as an inversion twin.
;
_refine_ls_abs_structure_Flack 0.30(3)
_refine_ls_extinction_method none
_refine_ls_goodness_of_fit_ref 1.037
_refine_ls_hydrogen_treatment refxyz
_refine_ls_matrix_type full
_refine_ls_number_parameters 219
_refine_ls_number_reflns 1807
_refine_ls_number_restraints 0
_refine_ls_restrained_S_all 1.037
_refine_ls_R_factor_all 0.0292
_refine_ls_R_factor_gt 0.0281
_refine_ls_shift/su_max 0.000
_refine_ls_shift/su_mean 0.000
_refine_ls_structure_factor_coef Fsqd
_refine_ls_weighting_details 'w=1/[\s^2^(Fo^2^)+(0.0525P)^2^+0.0506P] where P=(Fo^2^+2Fc^2^)/3'
_refine_ls_weighting_scheme calc
_refine_ls_wR_factor_gt 0.0744
_refine_ls_wR_factor_ref 0.0757
_reflns_Friedel_coverage 0.693
_reflns_Friedel_fraction_full 0.774
_reflns_Friedel_fraction_max 0.745
_reflns_number_gt 1752
_reflns_number_total 1807
_reflns_threshold_expression 'I > 2\s(I)'
_cod_data_source_file sc1c02240_si_001.cif
_cod_data_source_block h3co_phssph_och3
_cod_depositor_comments 'Adding full bibliography for 4518716--4518724.cif.'
_cod_database_code 4518722
_shelx_shelxl_version_number 2018/1
_chemical_oxdiff_formula S2C14O2H14
_shelx_space_group_comment
;
The symmetry employed for this shelxl refinement is uniquely defined
by the following loop, which should always be used as a source of
symmetry information in preference to the above space-group names.
They are only intended as comments.
;
_shelx_estimated_absorpt_t_max 0.866
_shelx_estimated_absorpt_t_min 0.480
_reflns_odcompleteness_completeness 75.11
_reflns_odcompleteness_iscentric 1
_reflns_odcompleteness_theta 69.95
_olex2_refinement_description
;
1. Twinned data refinement
 Scales: 0.70(3)
 0.30(3)
2. Fixed Uiso
 At 1.2 times of:
  All C(H) groups
;
_olex2_submission_special_instructions 'No special instructions were received'
_oxdiff_exptl_absorpt_empirical_details
;
Empirical correction (ABSPACK) includes:
- Absorption correction using spherical harmonics
- Frame scaling
;
_oxdiff_exptl_absorpt_empirical_full_max 1.998
_oxdiff_exptl_absorpt_empirical_full_min 0.530

loop_
_space_group_symop_operation_xyz
'x, y, z'
'-x+1/2, -y, z+1/2'
'x+1/2, -y+1/2, -z'
'-x, y+1/2, -z+1/2'

loop_
_atom_site_label
_atom_site_type_symbol
_atom_site_fract_x
_atom_site_fract_y
_atom_site_fract_z
_atom_site_U_iso_or_equiv
_atom_site_adp_type
_atom_site_occupancy
_atom_site_site_symmetry_order
_atom_site_calc_flag
_atom_site_refinement_flags_posn
_atom_site_refinement_flags_adp
_atom_site_refinement_flags_occupancy
_atom_site_disorder_assembly
_atom_site_disorder_group
S2 S 0.48037(14) 0.02249(5) 0.01676(4) 0.0644(3) Uani 1 1 d . . . . .
S1 S 0.15554(14) -0.02837(6) 0.02182(4) 0.0670(3) Uani 1 1 d . . . . .
C8 C 0.1369(5) -0.1254(2) -0.04849(15) 0.0553(7) Uani 1 1 d . . . . .
O2 O 0.0308(4) -0.35851(18) -0.20235(12) 0.0800(7) Uani 1 1 d . . . . .
C1 C 0.4795(5) 0.1200(2) -0.05358(14) 0.0545(7) Uani 1 1 d . . . . .
C11 C 0.0754(6) -0.2835(2) -0.15049(16) 0.0600(8) Uani 1 1 d . . . . .
C4 C 0.5109(6) 0.2737(2) -0.16041(16) 0.0635(8) Uani 1 1 d . . . . .
O1 O 0.5071(5) 0.34690(19) -0.21613(12) 0.0848(7) Uani 1 1 d . . . . .
C9 C 0.3034(6) -0.1986(2) -0.05918(17) 0.0600(7) Uani 1 1 d . . . . .
C10 C 0.2744(6) -0.2766(2) -0.11065(18) 0.0615(8) Uani 1 1 d . . . . .
C6 C 0.6672(6) 0.1827(2) -0.05683(18) 0.0635(8) Uani 1 1 d . . . . .
C5 C 0.6832(7) 0.2594(2) -0.11044(19) 0.0666(8) Uani 1 1 d . . . . .
C2 C 0.3077(6) 0.1348(2) -0.10428(18) 0.0676(8) Uani 1 1 d . . . . .
C13 C -0.0610(6) -0.1321(2) -0.08966(17) 0.0623(8) Uani 1 1 d . . . . .
C3 C 0.3196(7) 0.2115(3) -0.15675(19) 0.0731(9) Uani 1 1 d . . . . .
C14 C 0.2008(9) -0.4305(3) -0.2187(3) 0.0862(11) Uani 1 1 d . . . . .
C12 C -0.0932(6) -0.2103(3) -0.13960(17) 0.0658(9) Uani 1 1 d . . . . .
H12 H -0.220(7) -0.219(3) -0.1649(17) 0.079 Uiso 1 1 d . U . . .
C7 C 0.6998(9) 0.4102(3) -0.2247(3) 0.0851(11) Uani 1 1 d . . . . .
H2 H 0.177(6) 0.096(2) -0.1022(16) 0.061(8) Uiso 1 1 d . . . . .
H7A H 0.840(7) 0.373(3) -0.230(2) 0.090(13) Uiso 1 1 d . . . . .
H6 H 0.800(6) 0.173(2) -0.0217(18) 0.087(10) Uiso 1 1 d . . . . .
H7B H 0.670(7) 0.444(3) -0.267(2) 0.090(12) Uiso 1 1 d . . . . .
H14A H 0.235(8) -0.475(3) -0.176(3) 0.114(15) Uiso 1 1 d . . . . .
H14B H 0.363(7) -0.399(3) -0.231(2) 0.092(12) Uiso 1 1 d . . . . .
H3 H 0.207(7) 0.222(3) -0.1880(18) 0.087(11) Uiso 1 1 d . . . . .
H7C H 0.698(7) 0.457(3) -0.182(2) 0.107(13) Uiso 1 1 d . . . . .
H9 H 0.438(6) -0.195(2) -0.0342(15) 0.065(9) Uiso 1 1 d . . . . .
H5 H 0.818(7) 0.293(3) -0.1129(17) 0.082(10) Uiso 1 1 d . . . . .
H10 H 0.382(6) -0.319(2) -0.1196(16) 0.063(9) Uiso 1 1 d . . . . .
H14C H 0.150(7) -0.466(4) -0.258(2) 0.106(14) Uiso 1 1 d . . . . .
H13 H -0.182(6) -0.083(2) -0.0856(16) 0.065(8) Uiso 1 1 d . . . . .

loop_
_atom_site_aniso_label
_atom_site_aniso_U_11
_atom_site_aniso_U_22
_atom_site_aniso_U_33
_atom_site_aniso_U_23
_atom_site_aniso_U_13
_atom_site_aniso_U_12
S2 0.0603(5) 0.0671(4) 0.0658(5) -0.0024(4) -0.0034(4) 0.0013(3)
S1 0.0647(5) 0.0726(5) 0.0636(5) -0.0028(4) 0.0137(4) -0.0041(4)
C8 0.0532(19) 0.0588(15) 0.0540(15) 0.0093(13) 0.0072(14) -0.0026(13)
O2 0.0762(17) 0.0870(13) 0.0768(13) -0.0148(12) -0.0123(13) 0.0068(15)
C1 0.0479(18) 0.0581(14) 0.0576(15) -0.0132(13) 0.0033(14) 0.0032(13)
C11 0.059(2) 0.0680(17) 0.0536(15) 0.0063(15) 0.0027(16) -0.0016(15)
C4 0.067(2) 0.0644(16) 0.0596(17) -0.0036(15) 0.0071(17) -0.0027(17)
O1 0.0896(19) 0.0896(14) 0.0753(13) 0.0145(12) 0.0012(14) -0.0144(16)
C9 0.0497(19) 0.0593(16) 0.0711(18) 0.0101(16) -0.0048(17) -0.0008(14)
C10 0.057(2) 0.0540(16) 0.0731(19) 0.0062(16) 0.0005(18) 0.0078(15)
C6 0.0504(19) 0.0665(17) 0.0734(19) -0.0091(16) -0.0097(16) -0.0040(15)
C5 0.055(2) 0.0642(18) 0.081(2) -0.0077(17) 0.001(2) -0.0109(15)
C2 0.054(2) 0.081(2) 0.0671(18) 0.0004(18) -0.0013(17) -0.0146(18)
C13 0.0505(19) 0.0729(19) 0.0636(18) 0.0031(16) 0.0088(15) 0.0104(15)
C3 0.054(2) 0.100(2) 0.065(2) 0.006(2) -0.0065(18) -0.014(2)
C14 0.094(3) 0.077(2) 0.088(3) -0.017(2) 0.007(3) -0.001(2)
C12 0.0458(19) 0.094(2) 0.0580(18) 0.0009(18) -0.0033(16) 0.0072(17)
C7 0.100(3) 0.077(2) 0.078(3) 0.003(2) 0.019(3) -0.012(2)

loop_
_atom_type_symbol
_atom_type_description
_atom_type_scat_dispersion_real
_atom_type_scat_dispersion_imag
_atom_type_scat_source
C C 0.0181 0.0091 'International Tables Vol C Tables 4.2.6.8 and 6.1.1.4'
H H 0.0000 0.0000 'International Tables Vol C Tables 4.2.6.8 and 6.1.1.4'
O O 0.0492 0.0322 'International Tables Vol C Tables 4.2.6.8 and 6.1.1.4'
S S 0.3331 0.5567 'International Tables Vol C Tables 4.2.6.8 and 6.1.1.4'

loop_
_exptl_crystal_face_index_h
_exptl_crystal_face_index_k
_exptl_crystal_face_index_l
_exptl_crystal_face_perp_dist
1 8 3 0.0475
0 -8 -4 0.0550
-4 -1 0 0.1030
0 3 -11 0.0207
4 1 1 0.1165
0 -3 11 0.0223
-2 4 8 0.0872
-3 -6 1 0.0795

loop_
_geom_angle_atom_site_label_1
_geom_angle_atom_site_label_2
_geom_angle_atom_site_label_3
_geom_angle
_geom_angle_site_symmetry_1
_geom_angle_site_symmetry_3
_geom_angle_publ_flag
C1 S2 S1 105.03(10) . . ?
C8 S1 S2 104.86(10) . . ?
C9 C8 S1 122.7(2) . . ?
C9 C8 C13 118.9(3) . . ?
C13 C8 S1 118.2(2) . . ?
C11 O2 C14 118.5(3) . . ?
C6 C1 S2 116.5(2) . . ?
C2 C1 S2 124.5(2) . . ?
C2 C1 C6 118.9(3) . . ?
O2 C11 C10 124.1(3) . . ?
O2 C11 C12 116.3(3) . . ?
C10 C11 C12 119.6(3) . . ?
O1 C4 C3 114.9(3) . . ?
C5 C4 O1 125.4(3) . . ?
C5 C4 C3 119.7(3) . . ?
C4 O1 C7 117.8(3) . . ?
C8 C9 H9 121.3(18) . . ?
C10 C9 C8 120.6(3) . . ?
C10 C9 H9 118.0(17) . . ?
C11 C10 C9 120.0(3) . . ?
C11 C10 H10 120(2) . . ?
C9 C10 H10 120(2) . . ?
C1 C6 C5 120.6(3) . . ?
C1 C6 H6 121.8(18) . . ?
C5 C6 H6 117.6(18) . . ?
C4 C5 C6 120.0(3) . . ?
C4 C5 H5 124(2) . . ?
C6 C5 H5 116(2) . . ?
C1 C2 H2 120.8(18) . . ?
C3 C2 C1 121.1(3) . . ?
C3 C2 H2 118.0(18) . . ?
C8 C13 H13 123.1(17) . . ?
C12 C13 C8 120.8(3) . . ?
C12 C13 H13 116.0(17) . . ?
C4 C3 H3 120(2) . . ?
C2 C3 C4 119.7(3) . . ?
C2 C3 H3 121(2) . . ?
O2 C14 H14A 112(3) . . ?
O2 C14 H14B 115(2) . . ?
O2 C14 H14C 106(3) . . ?
H14A C14 H14B 101(3) . . ?
H14A C14 H14C 112(4) . . ?
H14B C14 H14C 110(3) . . ?
C11 C12 H12 117(2) . . ?
C13 C12 C11 120.0(3) . . ?
C13 C12 H12 123(2) . . ?
O1 C7 H7A 114(2) . . ?
O1 C7 H7B 103(3) . . ?
O1 C7 H7C 106(3) . . ?
H7A C7 H7B 109(3) . . ?
H7A C7 H7C 114(4) . . ?
H7B C7 H7C 111(3) . . ?

loop_
_geom_bond_atom_site_label_1
_geom_bond_atom_site_label_2
_geom_bond_distance
_geom_bond_site_symmetry_2
_geom_bond_publ_flag
S2 S1 2.0301(12) . ?
S2 C1 1.786(3) . ?
S1 C8 1.784(3) . ?
C8 C9 1.381(4) . ?
C8 C13 1.384(4) . ?
O2 C11 1.371(4) . ?
O2 C14 1.403(5) . ?
C1 C6 1.376(4) . ?
C1 C2 1.375(4) . ?
C11 C10 1.378(5) . ?
C11 C12 1.389(5) . ?
C4 O1 1.378(3) . ?
C4 C5 1.367(5) . ?
C4 C3 1.390(5) . ?
O1 C7 1.412(5) . ?
C9 C10 1.379(4) . ?
C9 H9 0.91(3) . ?
C10 H10 0.86(3) . ?
C6 C5 1.386(4) . ?
C6 H6 1.01(3) . ?
C5 H5 0.91(4) . ?
C2 C3 1.371(4) . ?
C2 H2 0.92(3) . ?
C13 C12 1.366(5) . ?
C13 H13 0.96(3) . ?
C3 H3 0.88(4) . ?
C14 H14A 0.98(5) . ?
C14 H14B 1.06(4) . ?
C14 H14C 0.89(5) . ?
C12 H12 0.88(4) . ?
C7 H7A 0.96(4) . ?
C7 H7B 0.90(4) . ?
C7 H7C 0.97(5) . ?

loop_
_geom_torsion_atom_site_label_1
_geom_torsion_atom_site_label_2
_geom_torsion_atom_site_label_3
_geom_torsion_atom_site_label_4
_geom_torsion
_geom_torsion_site_symmetry_1
_geom_torsion_site_symmetry_2
_geom_torsion_site_symmetry_3
_geom_torsion_site_symmetry_4
_geom_torsion_publ_flag
S2 S1 C8 C9 43.2(2) . . . . ?
S2 S1 C8 C13 -142.2(2) . . . . ?
S2 C1 C6 C5 178.9(2) . . . . ?
S2 C1 C2 C3 -180.0(3) . . . . ?
S1 S2 C1 C6 166.17(19) . . . . ?
S1 S2 C1 C2 -14.8(3) . . . . ?
S1 C8 C9 C10 175.4(2) . . . . ?
S1 C8 C13 C12 -174.2(2) . . . . ?
C8 C9 C10 C11 -1.8(4) . . . . ?
C8 C13 C12 C11 -1.1(5) . . . . ?
O2 C11 C10 C9 -179.6(3) . . . . ?
O2 C11 C12 C13 -179.1(3) . . . . ?
C1 C6 C5 C4 0.4(5) . . . . ?
C1 C2 C3 C4 1.9(5) . . . . ?
O1 C4 C5 C6 -179.8(3) . . . . ?
O1 C4 C3 C2 178.7(3) . . . . ?
C9 C8 C13 C12 0.7(4) . . . . ?
C10 C11 C12 C13 0.1(5) . . . . ?
C6 C1 C2 C3 -1.0(5) . . . . ?
C5 C4 O1 C7 2.6(5) . . . . ?
C5 C4 C3 C2 -1.6(5) . . . . ?
C2 C1 C6 C5 -0.1(4) . . . . ?
C13 C8 C9 C10 0.8(4) . . . . ?
C3 C4 O1 C7 -177.8(3) . . . . ?
C3 C4 C5 C6 0.5(5) . . . . ?
C14 O2 C11 C10 -2.9(4) . . . . ?
C14 O2 C11 C12 176.2(3) . . . . ?
C12 C11 C10 C9 1.3(5) . . . . ?

loop_
_twin_individual_id
_twin_individual_mass_fraction_refined
1 0.70(3)
2 0.30(3)

loop_
_exptl_oxdiff_crystal_face_indexfrac_h
_exptl_oxdiff_crystal_face_indexfrac_k
_exptl_oxdiff_crystal_face_indexfrac_l
_exptl_oxdiff_crystal_face_x
_exptl_oxdiff_crystal_face_y
_exptl_oxdiff_crystal_face_z
0.7754 7.9963 2.8000 0.0238 0.9547 -0.2965
-0.1859 -8.0101 -3.5527 -0.0246 -0.9907 0.1335
-3.8218 -0.6121 -0.3441 -0.3710 0.0070 0.9286
-0.4796 2.8747 -10.8262 -0.9679 0.0245 -0.2502
3.8210 0.5542 0.5553 0.3890 -0.0074 -0.9212
0.4796 -2.8747 10.8262 0.9679 -0.0245 0.2502
-2.0106 3.9796 8.0022 0.2879 0.7159 0.6143
-3.0002 -6.0121 0.9975 -0.0117 -0.5760 0.8929
